data_7013855
loop_
_publ_author_name
'Furtado, Stephen J.'
'Gott, Andrew L.'
'McGowan, Patrick C.'

_publ_section_title
;
 Synthesis of mono-amino-functionalised ferrocene, ferrocene salts and
 ferrocenium salts.
;
_journal_issue 3
_journal_name_full 'Dalton transactions (Cambridge, England : 2003)'
_journal_page_first 436
_journal_page_last 441
_journal_paper_doi 10.1039/b315359m
_journal_year 2004
_chemical_formula_sum 'C18 H22 F3 Fe N O2'
_chemical_formula_weight 397.22
_chemical_name_systematic
;
?
;
_space_group_IT_number 2
_symmetry_cell_setting triclinic
_symmetry_space_group_name_Hall '-P 1'
_symmetry_space_group_name_H-M 'P -1'
_atom_sites_solution_hydrogens geom
_atom_sites_solution_primary direct
_atom_sites_solution_secondary difmap
_audit_creation_method SHELXL-97
_cell_angle_alpha 76.8424(8)
_cell_angle_beta 70.3960(6)
_cell_angle_gamma 68.5129(8)
_cell_formula_units_Z 2
_cell_length_a 8.7312(1)
_cell_length_b 10.6343(2)
_cell_length_c 10.8930(2)
_cell_measurement_temperature 150(2)
_cell_volume 880.22(3)
_computing_cell_refinement 'DENZO-SMN (Otwinowski & Minor, 1996)'
_computing_data_collection 'COLLECT (Nonius, 1999)'
_computing_data_reduction 'DENZO-SMN (Otwinowski & Minor, 1996)'
_computing_molecular_graphics 'ORTEP3 for Windows (Farrugia, 1997)'
_computing_publication_material 'WC (Thornton-Pett, 2000)'
_computing_structure_refinement 'SHELXL-97 (Sheldrick, 1997)'
_computing_structure_solution 'SHELXS-86 (Sheldrick, 1986)'
_diffrn_ambient_temperature 150(2)
_diffrn_measured_fraction_theta_full 0.996
_diffrn_measured_fraction_theta_max 0.996
_diffrn_measurement_device_type 'Nonius KappaCCD area detector diffractometer'
_diffrn_measurement_method
;
Detector set at 30mm from sample with different 2theta offsets
1 degree phi exposures for chi=0 degree settings
1 degree omega exposures for chi=90 degree settings
;
_diffrn_radiation_monochromator graphite
_diffrn_radiation_source 'fine-focus sealed tube'
_diffrn_radiation_type MoK\a
_diffrn_radiation_wavelength 0.71073
_diffrn_reflns_av_R_equivalents 0.0583
_diffrn_reflns_av_sigmaI/netI 0.0381
_diffrn_reflns_limit_h_max 11
_diffrn_reflns_limit_h_min -11
_diffrn_reflns_limit_k_max 13
_diffrn_reflns_limit_k_min -13
_diffrn_reflns_limit_l_max 14
_diffrn_reflns_limit_l_min -14
_diffrn_reflns_number 18894
_diffrn_reflns_theta_full 27.51
_diffrn_reflns_theta_max 27.51
_diffrn_reflns_theta_min 2.61
_exptl_absorpt_coefficient_mu 0.898
_exptl_absorpt_correction_T_max 0.8409
_exptl_absorpt_correction_T_min 0.8409
_exptl_absorpt_correction_type multi-scan
_exptl_absorpt_process_details
;
Using multiple and symmetry-related data measurements via the program SORTAV
See R.H. Blessing, Acta Cryst (1995), A51, 33-38
;
_exptl_crystal_colour yellow
_exptl_crystal_density_diffrn 1.499
_exptl_crystal_density_method 'not measured'
_exptl_crystal_description prism
_exptl_crystal_F_000 412
_exptl_crystal_size_max 0.34
_exptl_crystal_size_mid 0.25
_exptl_crystal_size_min 0.23
_refine_diff_density_max 0.596
_refine_diff_density_min -0.603
_refine_diff_density_rms 0.097
_refine_ls_extinction_coef 0.028(4)
_refine_ls_extinction_expression Fc^*^=kFc[1+0.001xFc^2^\l^3^/sin(2\q)]^-1/4^
_refine_ls_extinction_method SHELXL
_refine_ls_goodness_of_fit_ref 1.077
_refine_ls_hydrogen_treatment mixed
_refine_ls_matrix_type full
_refine_ls_number_parameters 255
_refine_ls_number_reflns 4036
_refine_ls_number_restraints 6
_refine_ls_restrained_S_all 1.093
_refine_ls_R_factor_all 0.0381
_refine_ls_R_factor_gt 0.0330
_refine_ls_shift/su_max 0.001
_refine_ls_shift/su_mean 0.000
_refine_ls_structure_factor_coef Fsqd
_refine_ls_weighting_details 'calc w=1/[\s^2^(Fo^2^)+(0.0426P)^2^+0.3111P] where P=(Fo^2^+2Fc^2^)/3'
_refine_ls_weighting_scheme calc
_refine_ls_wR_factor_gt 0.0848
_refine_ls_wR_factor_ref 0.0876
_reflns_number_gt 3734
_reflns_number_total 4036
_reflns_threshold_expression >2sigma(I)
_cod_data_source_file b315359m.txt
_cod_data_source_block sjf129-4
_cod_original_cell_volume 880.17(3)
_cod_original_sg_symbol_H-M P-1
_cod_database_code 7013855

loop_
_symmetry_equiv_pos_as_xyz
'x, y, z'
'-x, -y, -z'

loop_
_atom_site_label
_atom_site_type_symbol
_atom_site_fract_x
_atom_site_fract_y
_atom_site_fract_z
_atom_site_U_iso_or_equiv
_atom_site_adp_type
_atom_site_occupancy
_atom_site_symmetry_multiplicity
_atom_site_calc_flag
_atom_site_refinement_flags
_atom_site_disorder_assembly
_atom_site_disorder_group
Fe1 Fe 0.24050(3) 0.75309(2) 0.92285(2) 0.02398(10) Uani 1 1 d . . .
F1 F 0.5632(11) 0.6698(9) 0.1884(6) 0.082(2) Uani 0.50 1 d PD A 1
F2 F 0.5971(6) 0.6291(5) 0.3793(7) 0.0818(15) Uani 0.50 1 d PD A 1
F3 F 0.5211(4) 0.8317(4) 0.3024(7) 0.0856(15) Uani 0.50 1 d PD A 1
F11 F 0.5775(10) 0.6461(6) 0.2037(8) 0.076(2) Uani 0.50 1 d PD A 2
F12 F 0.5889(8) 0.7132(11) 0.3596(5) 0.135(3) Uani 0.50 1 d PD A 2
F13 F 0.4763(5) 0.8524(3) 0.2148(4) 0.0762(11) Uani 0.50 1 d PD A 2
O1 O 0.28121(18) 0.61668(14) 0.35771(14) 0.0431(3) Uani 1 1 d . . .
O2 O 0.21801(17) 0.81292(13) 0.43549(14) 0.0422(3) Uani 1 1 d . . .
N14 N -0.07964(18) 0.76269(14) 0.55875(13) 0.0286(3) Uani 1 1 d . . .
H14 H 0.0209 0.7843 0.5157 0.034 Uiso 1 1 calc R . .
C1 C 0.4975(2) 0.69869(19) 0.89611(18) 0.0345(4) Uani 1 1 d . . .
H1 H 0.5593 0.6334 0.9524 0.041 Uiso 1 1 calc R . .
C2 C 0.4199(2) 0.84045(18) 0.90726(17) 0.0330(4) Uani 1 1 d . . .
H2 H 0.4215 0.8863 0.9720 0.040 Uiso 1 1 calc R . .
C3 C 0.3399(2) 0.90143(17) 0.80481(17) 0.0313(4) Uani 1 1 d . . .
H3 H 0.2783 0.9951 0.7891 0.038 Uiso 1 1 calc R . .
C4 C 0.3682(2) 0.79723(18) 0.72972(16) 0.0320(4) Uani 1 1 d . . .
H4 H 0.3285 0.8093 0.6553 0.038 Uiso 1 1 calc R . .
C5 C 0.4663(2) 0.67189(18) 0.78603(18) 0.0336(4) Uani 1 1 d . . .
H5 H 0.5043 0.5857 0.7555 0.040 Uiso 1 1 calc R . .
C6 C 0.1230(2) 0.60626(16) 0.99412(16) 0.0274(3) Uani 1 1 d . . .
H6 H 0.1660 0.5173 0.9687 0.033 Uiso 1 1 calc R . .
C7 C 0.1557(2) 0.64515(18) 1.09757(16) 0.0312(4) Uani 1 1 d . . .
H7 H 0.2237 0.5868 1.1530 0.037 Uiso 1 1 calc R . .
C8 C 0.0686(2) 0.78654(18) 1.10296(16) 0.0313(4) Uani 1 1 d . . .
H8 H 0.0684 0.8394 1.1626 0.038 Uiso 1 1 calc R . .
C9 C -0.0184(2) 0.83537(17) 1.00318(16) 0.0275(3) Uani 1 1 d . . .
H9 H -0.0868 0.9265 0.9852 0.033 Uiso 1 1 calc R . .
C10 C 0.0144(2) 0.72435(16) 0.93487(15) 0.0253(3) Uani 1 1 d . . .
C11 C -0.0629(2) 0.72720(15) 0.82962(15) 0.0248(3) Uani 1 1 d . . .
H11 H -0.1713 0.7042 0.8744 0.030 Uiso 1 1 calc R . .
C12 C 0.0517(2) 0.62143(16) 0.73505(15) 0.0272(3) Uani 1 1 d . . .
H12A H 0.1617 0.6400 0.6904 0.033 Uiso 1 1 calc R . .
H12B H 0.0769 0.5298 0.7854 0.033 Uiso 1 1 calc R . .
C13 C -0.0324(2) 0.62340(16) 0.63280(16) 0.0303(3) Uani 1 1 d . . .
H13A H 0.0474 0.5571 0.5708 0.036 Uiso 1 1 calc R . .
H13B H -0.1367 0.5960 0.6765 0.036 Uiso 1 1 calc R . .
C14 C -0.1598(3) 0.7640(2) 0.45763(19) 0.0415(4) Uani 1 1 d . . .
H14A H -0.2627 0.7363 0.5001 0.062 Uiso 1 1 calc R . .
H14B H -0.0783 0.7006 0.3949 0.062 Uiso 1 1 calc R . .
H14C H -0.1914 0.8561 0.4112 0.062 Uiso 1 1 calc R . .
C15 C -0.1939(2) 0.86817(17) 0.64874(16) 0.0294(3) Uani 1 1 d . . .
H15A H -0.3041 0.8498 0.6932 0.035 Uiso 1 1 calc R . .
H15B H -0.2184 0.9591 0.5969 0.035 Uiso 1 1 calc R . .
C16 C -0.1108(2) 0.86792(16) 0.75076(16) 0.0283(3) Uani 1 1 d . . .
H16A H -0.1909 0.9356 0.8113 0.034 Uiso 1 1 calc R . .
H16B H -0.0064 0.8950 0.7066 0.034 Uiso 1 1 calc R . .
C17 C 0.3119(2) 0.71572(17) 0.37040(17) 0.0315(4) Uani 1 1 d . A .
C18 C 0.4936(3) 0.7235(2) 0.2977(2) 0.0495(5) Uani 1 1 d D . .

loop_
_atom_site_aniso_label
_atom_site_aniso_U_11
_atom_site_aniso_U_22
_atom_site_aniso_U_33
_atom_site_aniso_U_23
_atom_site_aniso_U_13
_atom_site_aniso_U_12
Fe1 0.02172(15) 0.02496(15) 0.02496(15) -0.00176(9) -0.00530(9) -0.00886(10)
F1 0.063(4) 0.158(7) 0.0333(18) -0.027(3) 0.006(2) -0.052(4)
F2 0.0332(18) 0.092(3) 0.122(4) -0.018(3) -0.035(2) -0.0066(19)
F3 0.0350(18) 0.0428(18) 0.166(5) -0.031(2) 0.008(2) -0.0194(14)
F11 0.043(3) 0.0511(19) 0.112(5) -0.044(2) 0.024(3) -0.0109(16)
F12 0.075(4) 0.308(11) 0.074(3) -0.051(6) -0.017(3) -0.107(7)
F13 0.0453(18) 0.0515(18) 0.100(3) 0.0089(18) 0.0109(18) -0.0184(14)
O1 0.0436(8) 0.0427(7) 0.0480(8) -0.0156(6) -0.0085(6) -0.0171(6)
O2 0.0389(7) 0.0324(7) 0.0485(8) -0.0109(6) 0.0048(6) -0.0153(6)
N14 0.0299(7) 0.0313(7) 0.0262(7) -0.0002(5) -0.0077(6) -0.0134(6)
C1 0.0225(8) 0.0378(9) 0.0411(9) -0.0007(7) -0.0085(7) -0.0100(7)
C2 0.0280(8) 0.0396(9) 0.0357(9) -0.0073(7) -0.0046(7) -0.0177(7)
C3 0.0281(8) 0.0290(8) 0.0334(8) -0.0006(7) -0.0022(7) -0.0128(7)
C4 0.0282(8) 0.0401(9) 0.0282(8) -0.0042(7) -0.0020(7) -0.0165(7)
C5 0.0244(8) 0.0329(8) 0.0398(9) -0.0094(7) 0.0001(7) -0.0102(7)
C6 0.0270(8) 0.0258(7) 0.0293(8) 0.0022(6) -0.0079(6) -0.0115(6)
C7 0.0302(8) 0.0359(9) 0.0283(8) 0.0047(7) -0.0098(7) -0.0147(7)
C8 0.0310(9) 0.0387(9) 0.0247(7) -0.0043(7) -0.0043(6) -0.0144(7)
C9 0.0233(7) 0.0301(8) 0.0271(8) -0.0040(6) -0.0036(6) -0.0087(6)
C10 0.0224(7) 0.0276(7) 0.0250(7) -0.0010(6) -0.0040(6) -0.0106(6)
C11 0.0226(7) 0.0249(7) 0.0262(7) -0.0011(6) -0.0056(6) -0.0091(6)
C12 0.0291(8) 0.0238(7) 0.0291(8) -0.0015(6) -0.0083(6) -0.0096(6)
C13 0.0361(9) 0.0272(8) 0.0310(8) -0.0015(6) -0.0096(7) -0.0150(7)
C14 0.0486(11) 0.0500(11) 0.0328(9) -0.0013(8) -0.0184(8) -0.0192(9)
C15 0.0276(8) 0.0287(8) 0.0301(8) -0.0005(6) -0.0088(7) -0.0078(6)
C16 0.0289(8) 0.0244(7) 0.0312(8) -0.0018(6) -0.0099(7) -0.0075(6)
C17 0.0307(8) 0.0315(8) 0.0317(8) -0.0030(7) -0.0101(7) -0.0084(7)
C18 0.0328(10) 0.0512(12) 0.0656(14) -0.0247(10) -0.0029(9) -0.0137(9)

loop_
_atom_type_symbol
_atom_type_description
_atom_type_scat_dispersion_real
_atom_type_scat_dispersion_imag
_atom_type_scat_source
C C 0.0033 0.0016 'International Tables Vol C Tables 4.2.6.8 and 6.1.1.4'
H H 0.0000 0.0000 'International Tables Vol C Tables 4.2.6.8 and 6.1.1.4'
O O 0.0106 0.0060 'International Tables Vol C Tables 4.2.6.8 and 6.1.1.4'
N N 0.0061 0.0033 'International Tables Vol C Tables 4.2.6.8 and 6.1.1.4'
F F 0.0171 0.0103 'International Tables Vol C Tables 4.2.6.8 and 6.1.1.4'
Fe Fe 0.3463 0.8444 'International Tables Vol C Tables 4.2.6.8 and 6.1.1.4'

loop_
_geom_angle_atom_site_label_1
_geom_angle_atom_site_label_2
_geom_angle_atom_site_label_3
_geom_angle
_geom_angle_site_symmetry_1
_geom_angle_site_symmetry_3
_geom_angle_publ_flag
C1 Fe1 C2 40.89(7) . . ?
C1 Fe1 C7 104.02(7) . . ?
C2 Fe1 C7 118.22(7) . . ?
C1 Fe1 C8 121.80(7) . . ?
C2 Fe1 C8 105.89(7) . . ?
C7 Fe1 C8 40.66(7) . . ?
C1 Fe1 C6 118.80(7) . . ?
C2 Fe1 C6 153.82(7) . . ?
C7 Fe1 C6 40.88(7) . . ?
C8 Fe1 C6 68.51(7) . . ?
C1 Fe1 C9 160.13(7) . . ?
C2 Fe1 C9 125.04(7) . . ?
C7 Fe1 C9 68.49(7) . . ?
C8 Fe1 C9 40.77(6) . . ?
C6 Fe1 C9 68.33(6) . . ?
C1 Fe1 C5 40.71(7) . . ?
C2 Fe1 C5 68.47(7) . . ?
C7 Fe1 C5 122.51(7) . . ?
C8 Fe1 C5 158.83(8) . . ?
C6 Fe1 C5 107.04(7) . . ?
C9 Fe1 C5 158.71(7) . . ?
C1 Fe1 C3 68.50(7) . . ?
C2 Fe1 C3 40.58(7) . . ?
C7 Fe1 C3 154.85(7) . . ?
C8 Fe1 C3 121.55(7) . . ?
C6 Fe1 C3 163.82(7) . . ?
C9 Fe1 C3 110.04(7) . . ?
C5 Fe1 C3 68.28(7) . . ?
C1 Fe1 C4 68.39(7) . . ?
C2 Fe1 C4 68.29(7) . . ?
C7 Fe1 C4 160.85(7) . . ?
C8 Fe1 C4 158.25(7) . . ?
C6 Fe1 C4 126.02(7) . . ?
C9 Fe1 C4 124.29(7) . . ?
C5 Fe1 C4 40.52(7) . . ?
C3 Fe1 C4 40.54(7) . . ?
C1 Fe1 C10 155.77(7) . . ?
C2 Fe1 C10 162.97(7) . . ?
C7 Fe1 C10 68.94(6) . . ?
C8 Fe1 C10 68.74(6) . . ?
C6 Fe1 C10 40.93(6) . . ?
C9 Fe1 C10 40.59(6) . . ?
C5 Fe1 C10 122.35(7) . . ?
C3 Fe1 C10 127.37(7) . . ?
C4 Fe1 C10 110.37(7) . . ?
C14 N14 C15 111.04(14) . . ?
C14 N14 C13 110.61(13) . . ?
C15 N14 C13 111.73(12) . . ?
C5 C1 C2 108.08(16) . . ?
C5 C1 Fe1 70.38(10) . . ?
C2 C1 Fe1 69.74(10) . . ?
C3 C2 C1 108.12(15) . . ?
C3 C2 Fe1 70.29(9) . . ?
C1 C2 Fe1 69.37(9) . . ?
C2 C3 C4 107.94(15) . . ?
C2 C3 Fe1 69.13(9) . . ?
C4 C3 Fe1 69.95(9) . . ?
C5 C4 C3 107.98(15) . . ?
C5 C4 Fe1 69.49(10) . . ?
C3 C4 Fe1 69.51(9) . . ?
C1 C5 C4 107.87(15) . . ?
C1 C5 Fe1 68.91(10) . . ?
C4 C5 Fe1 69.99(10) . . ?
C7 C6 C10 108.50(14) . . ?
C7 C6 Fe1 69.48(9) . . ?
C10 C6 Fe1 70.27(9) . . ?
C8 C7 C6 107.88(14) . . ?
C8 C7 Fe1 69.75(9) . . ?
C6 C7 Fe1 69.64(9) . . ?
C7 C8 C9 108.09(14) . . ?
C7 C8 Fe1 69.59(9) . . ?
C9 C8 Fe1 69.94(9) . . ?
C8 C9 C10 108.63(14) . . ?
C8 C9 Fe1 69.29(9) . . ?
C10 C9 Fe1 70.12(9) . . ?
C9 C10 C6 106.90(14) . . ?
C9 C10 C11 126.63(14) . . ?
C6 C10 C11 126.25(14) . . ?
C9 C10 Fe1 69.29(9) . . ?
C6 C10 Fe1 68.81(9) . . ?
C11 C10 Fe1 131.03(11) . . ?
C10 C11 C12 112.95(13) . . ?
C10 C11 C16 112.93(13) . . ?
C12 C11 C16 109.20(13) . . ?
C13 C12 C11 111.72(13) . . ?
N14 C13 C12 110.68(13) . . ?
N14 C15 C16 110.95(13) . . ?
C15 C16 C11 111.47(13) . . ?
O1 C17 O2 129.79(17) . . ?
O1 C17 C18 116.38(16) . . ?
O2 C17 C18 113.82(16) . . ?
F12 C18 F3 63.0(5) . . ?
F12 C18 F1 116.2(5) . . ?
F3 C18 F1 117.8(5) . . ?
F12 C18 F11 108.3(6) . . ?
F3 C18 F11 124.3(5) . . ?
F1 C18 F11 12.4(7) . . ?
F12 C18 F2 36.2(5) . . ?
F3 C18 F2 99.2(4) . . ?
F1 C18 F2 101.4(5) . . ?
F11 C18 F2 89.6(5) . . ?
F12 C18 F13 107.3(5) . . ?
F3 C18 F13 47.0(3) . . ?
F1 C18 F13 85.1(4) . . ?
F11 C18 F13 96.7(4) . . ?
F2 C18 F13 141.8(3) . . ?
F12 C18 C17 119.5(3) . . ?
F3 C18 C17 116.3(2) . . ?
F1 C18 C17 114.6(4) . . ?
F11 C18 C17 114.6(4) . . ?
F2 C18 C17 103.6(3) . . ?
F13 C18 C17 107.7(2) . . ?

loop_
_geom_bond_atom_site_label_1
_geom_bond_atom_site_label_2
_geom_bond_distance
_geom_bond_site_symmetry_2
_geom_bond_publ_flag
Fe1 C1 2.0351(17) . ?
Fe1 C2 2.0401(17) . ?
Fe1 C7 2.0421(16) . ?
Fe1 C8 2.0442(17) . ?
Fe1 C6 2.0443(16) . ?
Fe1 C9 2.0529(16) . ?
Fe1 C5 2.0546(17) . ?
Fe1 C3 2.0554(16) . ?
Fe1 C4 2.0612(17) . ?
Fe1 C10 2.0638(15) . ?
F1 C18 1.297(6) . ?
F2 C18 1.443(6) . ?
F3 C18 1.274(4) . ?
F11 C18 1.304(6) . ?
F12 C18 1.198(5) . ?
F13 C18 1.447(4) . ?
O1 C17 1.224(2) . ?
O2 C17 1.251(2) . ?
N14 C14 1.486(2) . ?
N14 C15 1.496(2) . ?
N14 C13 1.499(2) . ?
C1 C5 1.423(3) . ?
C1 C2 1.423(3) . ?
C2 C3 1.420(2) . ?
C3 C4 1.426(2) . ?
C4 C5 1.425(3) . ?
C6 C7 1.427(2) . ?
C6 C10 1.436(2) . ?
C7 C8 1.420(2) . ?
C8 C9 1.427(2) . ?
C9 C10 1.428(2) . ?
C10 C11 1.503(2) . ?
C11 C12 1.529(2) . ?
C11 C16 1.533(2) . ?
C12 C13 1.519(2) . ?
C15 C16 1.516(2) . ?
C17 C18 1.541(3) . ?
